data_1510399
loop_
_publ_author_name
'Aubke, F.'
'Willner, H.'
'Rettig, S.J.'
'Trotter, J.'

_publ_section_title
;
 The crystal and molecular structure of gold tris(fluorosulfate)
;
_journal_name_full 'Canadian Journal of Chemistry'
_journal_page_first 391
_journal_page_last 396
_journal_paper_doi 10.1139/v91-060
_journal_volume 69
_journal_year 1991
_chemical_formula_sum 'Au2 F6 O18 S6'
_chemical_name_systematic 'Au2 (S O3 F)6'
_space_group_IT_number 14
_symmetry_space_group_name_Hall '-P 2yab'
_symmetry_space_group_name_H-M 'P 1 21/a 1'
_cell_angle_alpha 90
_cell_angle_beta 94.43
_cell_angle_gamma 90
_cell_formula_units_Z 2
_cell_length_a 9.7
_cell_length_b 9.222
_cell_length_c 10.81
_cell_volume 964.102
_citation_journal_id_ASTM CJCHAG
_cod_data_source_file gold_489.cif
_cod_data_source_block Au2F6O18S6
_cod_original_cell_volume 964.1024
_cod_original_sg_symbol_Hall '-P 2ybc (z,y,-x)'
_cod_database_code 1510399

loop_
_symmetry_equiv_pos_as_xyz
x,y,z
-x+1/2,y+1/2,-z
-x,-y,-z
x-1/2,-y-1/2,z

loop_
_atom_site_label
_atom_site_type_symbol
_atom_site_fract_x
_atom_site_fract_y
_atom_site_fract_z
_atom_site_occupancy
_atom_site_U_iso_or_equiv
O9 O-2 0.277 0.3 0.366 1 0.0
S1 S+6 0.1512 0.6023 0.8883 1 0.0
O4 O-2 0.2983 0.6473 0.1854 1 0.0
F3 F-1 0.063 0.297 0.423 1 0.0
F2 F-1 0.483 0.606 0.329 1 0.0
S2 S+6 0.4497 0.611 0.1901 1 0.0
Au1 Au+3 0.1506 0.50212 0.16969 1 0.0
O8 O-2 0.204 0.41 0.546 1 0.0
F1 F-1 0.2016 0.5177 0.7814 1 0.0
O3 O-2 0.2351 0.7225 -0.0904 1 0.0
O5 O-2 0.473 0.471 0.148 1 0.0
S3 S+6 0.1936 0.3831 0.4273 1 0.0
O1 O-2 0.1556 0.4881 -0.0164 1 0.0
O7 O-2 0.139 0.5105 0.3494 1 0.0
O2 O-2 0.0082 0.6393 0.8457 1 0.0
O6 O-2 0.5208 0.732 0.15 1 0.0
